data_4062537
_journal_name_full Organometallics
_journal_paper_doi 10.1021/om034065x
_journal_year 2004
_chemical_formula_sum 'C35 H46 Cr F3 N2 O3 S'
_chemical_formula_weight 683.80
_space_group_IT_number 14
_symmetry_cell_setting monoclinic
_symmetry_space_group_name_Hall '-P 2yn'
_symmetry_space_group_name_H-M 'P 1 21/n 1'
_cell_angle_alpha 90.00
_cell_angle_beta 94.863(3)
_cell_angle_gamma 90.00
_cell_formula_units_Z 4
_cell_length_a 12.2769(7)
_cell_length_b 13.3936(6)
_cell_length_c 21.4324(11)
_cell_measurement_temperature 173(2)
_cell_volume 3511.5(3)
_diffrn_ambient_temperature 173(2)
_exptl_crystal_density_diffrn 1.293
_cod_depositor_comments
;
The following automatic conversions were performed:
'_symmetry_cell_setting' value 'Monoclinic' changed to 'monoclinic'
according to '/home/saulius/struct/CIF-dictionaries/cif_core.dic'
dictionary named 'cif_core.dic' version 2.4.1 from 2010-06-29.

Automatic conversion script
Id: cif_fix_enum 1527 2010-12-29 10:47:43Z saulius 
;
_cod_original_sg_symbol_H-M 'P 21/n'
_cod_database_code 4062537

loop_
_symmetry_equiv_pos_as_xyz
'x, y, z'
'-x+1/2, y+1/2, -z+1/2'
'-x, -y, -z'
'x-1/2, -y-1/2, z-1/2'

loop_
_atom_site_label
_atom_site_type_symbol
_atom_site_fract_x
_atom_site_fract_y
_atom_site_fract_z
_atom_site_U_iso_or_equiv
_atom_site_adp_type
_atom_site_occupancy
_atom_site_calc_flag
_atom_site_refinement_flags
_atom_site_disorder_assembly
_atom_site_disorder_group
Cr1 Cr -0.01591(2) 0.17289(2) 0.849634(13) 0.01285(9) Uani 1 d . . .
S1 S -0.00687(4) 0.20929(4) 1.00507(2) 0.01696(11) Uani 1 d . . .
F1 F 0.08304(14) 0.38461(11) 1.02615(8) 0.0506(4) Uani 1 d . . .
F2 F -0.02120(15) 0.33588(12) 1.09588(7) 0.0507(4) Uani 1 d . . .
F3 F -0.09034(14) 0.38951(11) 1.00611(8) 0.0569(5) Uani 1 d . . .
O1 O 0.00007(12) 0.22857(10) 0.93802(6) 0.0214(3) Uani 1 d . . .
O2 O -0.10861(13) 0.16699(12) 1.01937(7) 0.0316(4) Uani 1 d . . .
O3 O 0.09095(12) 0.16753(11) 1.03557(7) 0.0261(3) Uani 1 d . . .
N1 N 0.12547(13) 0.24086(11) 0.83135(7) 0.0136(3) Uani 1 d . . .
N2 N -0.10589(13) 0.29253(12) 0.82051(7) 0.0145(3) Uani 1 d . . .
C1 C 0.21966(15) 0.18568(13) 0.81386(9) 0.0150(4) Uani 1 d . . .
C2 C 0.24210(17) 0.18300(14) 0.75056(9) 0.0179(4) Uani 1 d . . .
C3 C 0.33331(17) 0.12966(15) 0.73485(10) 0.0226(4) Uani 1 d . . .
H3 H 0.3494 0.1272 0.6923 0.027 Uiso 1 calc R . .
C4 C 0.40088(18) 0.08030(15) 0.77951(10) 0.0243(5) Uani 1 d . . .
H4 H 0.4630 0.0449 0.7678 0.029 Uiso 1 calc R . .
C5 C 0.37725(17) 0.08294(15) 0.84149(10) 0.0217(4) Uani 1 d . . .
H5 H 0.4234 0.0484 0.8721 0.026 Uiso 1 calc R . .
C6 C 0.28754(16) 0.13499(14) 0.86007(9) 0.0167(4) Uani 1 d . . .
C7 C 0.17113(19) 0.23530(16) 0.69860(10) 0.0261(5) Uani 1 d . . .
H7 H 0.1063 0.2645 0.7172 0.031 Uiso 1 calc R . .
C8 C 0.1301(2) 0.1621(2) 0.64743(12) 0.0421(6) Uani 1 d . . .
H8A H 0.1924 0.1349 0.6273 0.063 Uiso 1 calc R . .
H8B H 0.0810 0.1968 0.6162 0.063 Uiso 1 calc R . .
H8C H 0.0906 0.1075 0.6659 0.063 Uiso 1 calc R . .
C9 C 0.2331(2) 0.3200(2) 0.66949(13) 0.0469(7) Uani 1 d . . .
H9A H 0.2601 0.3669 0.7023 0.070 Uiso 1 calc R . .
H9B H 0.1840 0.3549 0.6384 0.070 Uiso 1 calc R . .
H9C H 0.2950 0.2924 0.6492 0.070 Uiso 1 calc R . .
C10 C 0.26625(17) 0.13783(16) 0.92903(9) 0.0210(4) Uani 1 d . . .
H10 H 0.1867 0.1519 0.9311 0.025 Uiso 1 calc R . .
C11 C 0.2908(2) 0.03930(18) 0.96289(11) 0.0351(6) Uani 1 d . . .
H11A H 0.2541 -0.0153 0.9390 0.053 Uiso 1 calc R . .
H11B H 0.2643 0.0422 1.0047 0.053 Uiso 1 calc R . .
H11C H 0.3699 0.0276 0.9667 0.053 Uiso 1 calc R . .
C12 C 0.3291(3) 0.2211(2) 0.96407(12) 0.0481(7) Uani 1 d . . .
H12A H 0.4077 0.2101 0.9624 0.072 Uiso 1 calc R . .
H12B H 0.3114 0.2215 1.0078 0.072 Uiso 1 calc R . .
H12C H 0.3087 0.2853 0.9446 0.072 Uiso 1 calc R . .
C13 C 0.24570(17) 0.39022(15) 0.83960(12) 0.0279(5) Uani 1 d . . .
H13A H 0.3031 0.3396 0.8385 0.042 Uiso 1 calc R . .
H13B H 0.2587 0.4303 0.8777 0.042 Uiso 1 calc R . .
H13C H 0.2466 0.4336 0.8028 0.042 Uiso 1 calc R . .
C14 C 0.13493(16) 0.33911(14) 0.83923(9) 0.0166(4) Uani 1 d . . .
C15 C 0.04702(16) 0.40351(14) 0.84535(9) 0.0169(4) Uani 1 d . . .
H15 H 0.0648 0.4680 0.8615 0.020 Uiso 1 calc R . .
C16 C -0.06460(16) 0.38425(14) 0.83044(8) 0.0150(4) Uani 1 d . . .
C17 C -0.13827(17) 0.47496(15) 0.82510(10) 0.0238(4) Uani 1 d . . .
H17A H -0.1910 0.4679 0.7884 0.036 Uiso 1 calc R . .
H17B H -0.0940 0.5350 0.8206 0.036 Uiso 1 calc R . .
H17C H -0.1775 0.4807 0.8629 0.036 Uiso 1 calc R . .
C18 C -0.21883(16) 0.28730(14) 0.79394(9) 0.0182(4) Uani 1 d . . .
C19 C -0.23950(16) 0.28441(14) 0.72843(10) 0.0201(4) Uani 1 d . . .
C20 C -0.34825(18) 0.28832(16) 0.70243(11) 0.0273(5) Uani 1 d . . .
H20 H -0.3634 0.2891 0.6582 0.033 Uiso 1 calc R . .
C21 C -0.43325(18) 0.29104(17) 0.74051(12) 0.0319(6) Uani 1 d . . .
H21 H -0.5065 0.2950 0.7224 0.038 Uiso 1 calc R . .
C22 C -0.41251(19) 0.28807(17) 0.80432(11) 0.0302(5) Uani 1 d . . .
H22 H -0.4722 0.2868 0.8298 0.036 Uiso 1 calc R . .
C23 C -0.30568(17) 0.28688(16) 0.83305(10) 0.0239(5) Uani 1 d . . .
C24 C -0.14837(18) 0.27783(15) 0.68467(9) 0.0223(4) Uani 1 d . . .
H24 H -0.0798 0.2580 0.7102 0.027 Uiso 1 calc R . .
C25 C -0.1276(2) 0.37822(18) 0.65381(12) 0.0343(6) Uani 1 d . . .
H25A H -0.1935 0.3991 0.6282 0.052 Uiso 1 calc R . .
H25B H -0.0669 0.3715 0.6272 0.052 Uiso 1 calc R . .
H25C H -0.1090 0.4284 0.6863 0.052 Uiso 1 calc R . .
C26 C -0.1737(2) 0.19710(18) 0.63447(11) 0.0338(5) Uani 1 d . . .
H26A H -0.1890 0.1337 0.6548 0.051 Uiso 1 calc R . .
H26B H -0.1106 0.1889 0.6098 0.051 Uiso 1 calc R . .
H26C H -0.2375 0.2173 0.6068 0.051 Uiso 1 calc R . .
C27 C -0.28888(19) 0.2832(2) 0.90397(11) 0.0349(6) Uani 1 d . . .
H27 H -0.2085 0.2838 0.9163 0.042 Uiso 1 calc R . .
C28 C -0.3367(2) 0.1864(2) 0.92895(13) 0.0464(7) Uani 1 d . . .
H28A H -0.4158 0.1848 0.9179 0.070 Uiso 1 calc R . .
H28B H -0.3222 0.1839 0.9746 0.070 Uiso 1 calc R . .
H28C H -0.3026 0.1287 0.9103 0.070 Uiso 1 calc R . .
C29 C -0.3398(2) 0.3729(3) 0.93469(14) 0.0555(8) Uani 1 d . . .
H29A H -0.3088 0.4347 0.9193 0.083 Uiso 1 calc R . .
H29B H -0.3242 0.3689 0.9802 0.083 Uiso 1 calc R . .
H29C H -0.4191 0.3726 0.9243 0.083 Uiso 1 calc R . .
C30 C -0.0091(2) 0.33699(17) 1.03431(10) 0.0301(5) Uani 1 d . . .
C31 C -0.1010(2) 0.03246(16) 0.87718(11) 0.0301(5) Uani 1 d . . .
H31 H -0.1393 0.0284 0.9138 0.036 Uiso 1 calc R . .
C32 C -0.14523(18) 0.06194(15) 0.81800(11) 0.0284(5) Uani 1 d . . .
H32 H -0.2190 0.0807 0.8071 0.034 Uiso 1 calc R . .
C33 C -0.0619(2) 0.05900(15) 0.77753(10) 0.0310(5) Uani 1 d . . .
H33 H -0.0687 0.0770 0.7345 0.037 Uiso 1 calc R . .
C34 C 0.0338(2) 0.02492(15) 0.81141(12) 0.0327(6) Uani 1 d . . .
H34 H 0.1024 0.0141 0.7951 0.039 Uiso 1 calc R . .
C35 C 0.0102(2) 0.00969(15) 0.87337(12) 0.0322(6) Uani 1 d . . .
H35 H 0.0602 -0.0121 0.9069 0.039 Uiso 1 calc R . .

loop_
_atom_site_aniso_label
_atom_site_aniso_U_11
_atom_site_aniso_U_22
_atom_site_aniso_U_33
_atom_site_aniso_U_23
_atom_site_aniso_U_13
_atom_site_aniso_U_12
Cr1 0.01456(16) 0.01168(15) 0.01204(15) 0.00241(11) -0.00035(11) -0.00180(11)
S1 0.0207(3) 0.0184(2) 0.0117(2) 0.00227(17) 0.00124(18) 0.00086(19)
F1 0.0608(11) 0.0324(8) 0.0573(10) -0.0055(7) -0.0025(8) -0.0179(8)
F2 0.0730(12) 0.0529(10) 0.0267(8) -0.0163(7) 0.0076(7) 0.0100(8)
F3 0.0691(12) 0.0339(8) 0.0630(11) -0.0095(8) -0.0219(9) 0.0269(8)
O1 0.0288(8) 0.0246(8) 0.0106(6) 0.0030(5) 0.0001(6) -0.0001(6)
O2 0.0283(9) 0.0396(9) 0.0276(8) 0.0078(7) 0.0068(7) -0.0084(7)
O3 0.0277(8) 0.0307(8) 0.0196(7) 0.0063(6) -0.0005(6) 0.0084(7)
N1 0.0145(8) 0.0117(7) 0.0148(8) 0.0001(6) 0.0025(6) 0.0001(6)
N2 0.0130(8) 0.0156(7) 0.0145(7) 0.0019(6) -0.0018(6) -0.0012(6)
C1 0.0151(9) 0.0111(8) 0.0195(9) -0.0010(7) 0.0054(7) -0.0011(7)
C2 0.0203(10) 0.0158(9) 0.0182(9) 0.0008(7) 0.0052(8) -0.0010(8)
C3 0.0261(12) 0.0207(10) 0.0220(10) -0.0007(8) 0.0091(9) 0.0028(8)
C4 0.0214(11) 0.0238(11) 0.0289(11) -0.0029(9) 0.0086(9) 0.0080(9)
C5 0.0198(11) 0.0211(10) 0.0240(10) -0.0001(8) 0.0010(8) 0.0035(8)
C6 0.0172(10) 0.0150(9) 0.0181(9) -0.0013(7) 0.0018(8) -0.0009(7)
C7 0.0305(12) 0.0275(11) 0.0213(10) 0.0063(9) 0.0076(9) 0.0098(9)
C8 0.0454(16) 0.0526(17) 0.0267(12) 0.0054(11) -0.0064(11) 0.0076(13)
C9 0.0605(19) 0.0368(15) 0.0442(16) 0.0190(12) 0.0093(14) 0.0051(13)
C10 0.0170(10) 0.0268(11) 0.0197(10) -0.0004(8) 0.0041(8) 0.0045(8)
C11 0.0435(15) 0.0384(14) 0.0238(11) 0.0096(10) 0.0059(10) 0.0116(11)
C12 0.070(2) 0.0484(17) 0.0270(13) -0.0142(12) 0.0086(13) -0.0180(15)
C13 0.0185(11) 0.0166(10) 0.0490(14) -0.0015(10) 0.0046(10) -0.0022(8)
C14 0.0163(10) 0.0162(9) 0.0173(9) 0.0009(7) 0.0014(7) -0.0026(7)
C15 0.0196(10) 0.0124(8) 0.0187(9) -0.0017(7) 0.0011(8) -0.0013(7)
C16 0.0161(10) 0.0165(9) 0.0126(8) 0.0030(7) 0.0019(7) 0.0028(7)
C17 0.0202(11) 0.0187(10) 0.0319(11) -0.0003(9) -0.0018(9) 0.0044(8)
C18 0.0161(10) 0.0151(9) 0.0226(10) 0.0042(8) -0.0042(8) -0.0007(7)
C19 0.0186(10) 0.0161(9) 0.0240(10) 0.0045(8) -0.0070(8) -0.0025(8)
C20 0.0240(12) 0.0273(11) 0.0281(11) 0.0082(9) -0.0125(9) -0.0054(9)
C21 0.0162(11) 0.0323(12) 0.0446(14) 0.0135(11) -0.0132(10) -0.0049(9)
C22 0.0186(11) 0.0346(12) 0.0370(13) 0.0084(10) 0.0006(10) -0.0027(9)
C23 0.0180(11) 0.0263(11) 0.0267(11) 0.0053(9) -0.0013(9) -0.0005(8)
C24 0.0226(11) 0.0259(11) 0.0173(10) 0.0030(8) -0.0055(8) -0.0014(8)
C25 0.0378(14) 0.0294(12) 0.0367(13) 0.0075(10) 0.0083(11) -0.0060(10)
C26 0.0403(14) 0.0358(13) 0.0241(11) -0.0042(10) -0.0038(10) -0.0044(11)
C27 0.0190(12) 0.0586(17) 0.0274(12) 0.0059(11) 0.0036(9) 0.0017(11)
C28 0.0309(14) 0.071(2) 0.0378(15) 0.0245(14) 0.0090(11) 0.0040(13)
C29 0.0472(18) 0.079(2) 0.0422(16) -0.0106(15) 0.0170(14) -0.0011(16)
C30 0.0394(14) 0.0277(12) 0.0221(11) -0.0037(9) -0.0042(10) 0.0071(10)
C31 0.0384(14) 0.0218(10) 0.0308(12) 0.0046(9) 0.0068(10) -0.0161(10)
C32 0.0217(11) 0.0173(10) 0.0440(14) -0.0013(9) -0.0103(10) -0.0081(8)
C33 0.0569(16) 0.0155(10) 0.0193(10) -0.0028(8) -0.0037(10) -0.0097(10)
C34 0.0346(13) 0.0116(9) 0.0535(15) -0.0077(10) 0.0132(12) -0.0040(9)
C35 0.0376(14) 0.0126(10) 0.0428(14) 0.0092(9) -0.0169(11) -0.0061(9)

loop_
_geom_bond_atom_site_label_1
_geom_bond_atom_site_label_2
_geom_bond_distance
_geom_bond_site_symmetry_2
_geom_bond_publ_flag
Cr1 N2 2.0152(16) . ?
Cr1 N1 2.0274(16) . ?
Cr1 O1 2.0299(14) . ?
S1 O2 1.4283(16) . ?
S1 O3 1.4316(15) . ?
S1 O1 1.4695(14) . ?
S1 C30 1.823(2) . ?
F1 C30 1.323(3) . ?
F2 C30 1.340(3) . ?
F3 C30 1.324(3) . ?
N1 C14 1.331(2) . ?
N1 C1 1.448(2) . ?
N2 C16 1.339(2) . ?
N2 C18 1.455(2) . ?
C1 C2 1.408(3) . ?
C1 C6 1.413(3) . ?
C2 C3 1.393(3) . ?
C2 C7 1.525(3) . ?
C3 C4 1.381(3) . ?
C3 H3 0.9500 . ?
C4 C5 1.384(3) . ?
C4 H4 0.9500 . ?
C5 C6 1.390(3) . ?
C5 H5 0.9500 . ?
C6 C10 1.523(3) . ?
C7 C9 1.528(3) . ?
C7 C8 1.525(3) . ?
C7 H7 1.0000 . ?
C8 H8A 0.9800 . ?
C8 H8B 0.9800 . ?
C8 H8C 0.9800 . ?
C9 H9A 0.9800 . ?
C9 H9B 0.9800 . ?
C9 H9C 0.9800 . ?
C10 C12 1.518(3) . ?
C10 C11 1.524(3) . ?
C10 H10 1.0000 . ?
C11 H11A 0.9800 . ?
C11 H11B 0.9800 . ?
C11 H11C 0.9800 . ?
C12 H12A 0.9800 . ?
C12 H12B 0.9800 . ?
C12 H12C 0.9800 . ?
C13 C14 1.522(3) . ?
C13 H13A 0.9800 . ?
C13 H13B 0.9800 . ?
C13 H13C 0.9800 . ?
C14 C15 1.396(3) . ?
C15 C16 1.404(3) . ?
C15 H15 0.9500 . ?
C16 C17 1.513(3) . ?
C17 H17A 0.9800 . ?
C17 H17B 0.9800 . ?
C17 H17C 0.9800 . ?
C18 C19 1.406(3) . ?
C18 C23 1.411(3) . ?
C19 C20 1.403(3) . ?
C19 C24 1.522(3) . ?
C20 C21 1.379(3) . ?
C20 H20 0.9500 . ?
C21 C22 1.370(3) . ?
C21 H21 0.9500 . ?
C22 C23 1.401(3) . ?
C22 H22 0.9500 . ?
C23 C27 1.517(3) . ?
C24 C25 1.529(3) . ?
C24 C26 1.538(3) . ?
C24 H24 1.0000 . ?
C25 H25A 0.9800 . ?
C25 H25B 0.9800 . ?
C25 H25C 0.9800 . ?
C26 H26A 0.9800 . ?
C26 H26B 0.9800 . ?
C26 H26C 0.9800 . ?
C27 C29 1.528(4) . ?
C27 C28 1.538(4) . ?
C27 H27 1.0000 . ?
C28 H28A 0.9800 . ?
C28 H28B 0.9800 . ?
C28 H28C 0.9800 . ?
C29 H29A 0.9800 . ?
C29 H29B 0.9800 . ?
C29 H29C 0.9800 . ?
C31 C32 1.394(3) . ?
C31 C35 1.407(3) . ?
C31 H31 0.9500 . ?
C32 C33 1.397(3) . ?
C32 H32 0.9500 . ?
C33 C34 1.403(3) . ?
C33 H33 0.9500 . ?
C34 C35 1.398(3) . ?
C34 H34 0.9500 . ?
C35 H35 0.9500 . ?
